data_7056042
loop_
_publ_author_name
'Polo, A.'
'Duran, J.'
'Juanola, R.'
'Real, J.'
'Benet-Buchholz, J.'
'Sol\`a, M.'
'Poater, A.'

_publ_section_title
;
 Tuning diastereoisomerism in platinum(ii) phosphino- and aminothiolato
 hydrido complexes
;
_journal_issue 8
_journal_name_full 'New J. Chem.'
_journal_page_first 3015
_journal_paper_doi 10.1039/C6NJ04042J
_journal_volume 41
_journal_year 2017
_chemical_formula_sum 'C22 H24 N O2 P Pt S'
_chemical_formula_weight 592.54
_space_group_IT_number 2
_space_group_name_Hall '-P 1'
_symmetry_cell_setting triclinic
_symmetry_space_group_name_Hall '-P 1'
_symmetry_space_group_name_H-M 'P -1'
_atom_sites_solution_hydrogens mixed
_audit_creation_method SHELXL-2014/7
_audit_update_record
;
2017-03-01 deposited with the CCDC.
2017-03-06 downloaded from the CCDC.
;
_cell_angle_alpha 75.392(6)
_cell_angle_beta 87.912(8)
_cell_angle_gamma 63.361(6)
_cell_formula_units_Z 2
_cell_length_a 9.2097(15)
_cell_length_b 9.9559(17)
_cell_length_c 13.363(2)
_cell_measurement_reflns_used 15686
_cell_measurement_temperature 153(2)
_cell_measurement_theta_max 31.563
_cell_measurement_theta_min 1.581
_cell_volume 1055.6(3)
_computing_cell_refinement 'Bruker SAINT program Vers. 5.0'
_computing_data_collection 'Bruker SMART CCD area detector system'
_computing_data_reduction 'Bruker SAINT program Vers. 5.0'
_computing_molecular_graphics 'Bruker SHELXTL'
_computing_publication_material 'Bruker SHELXTL'
_computing_structure_refinement 'SHELXL-2014 (Sheldrick, 2014)'
_computing_structure_solution 'SHELXS-97 (Sheldrick, 1990)'
_diffrn_ambient_temperature 153(2)
_diffrn_detector_area_resol_mean 512
_diffrn_detector_type 'Smart 1000 CCD area detector'
_diffrn_measured_fraction_theta_full 0.974
_diffrn_measured_fraction_theta_max 0.903
_diffrn_measurement_device_type 'four-circle diffractometer Bruker P4'
_diffrn_measurement_method
;
 Fullsphere data collection, phi and omega scans,
 in omega at 0.3 deg scan width, three runs with 98, 67 and 67 frames, phi=0 deg
 in phi at 0.3 deg scan width, two runs with 1207 frames, omega=-32 deg
;
_diffrn_measurement_specimen_support 'magnetic support with 20 micron nylon fiber cryoloop'
_diffrn_radiation_monochromator graphite
_diffrn_radiation_type MoK\a
_diffrn_radiation_wavelength 0.71073
_diffrn_reflns_av_R_equivalents 0.1262
_diffrn_reflns_av_sigmaI/netI 0.1955
_diffrn_reflns_Laue_measured_fraction_full 0.974
_diffrn_reflns_Laue_measured_fraction_max 0.903
_diffrn_reflns_limit_h_max 13
_diffrn_reflns_limit_h_min -13
_diffrn_reflns_limit_k_max 14
_diffrn_reflns_limit_k_min -14
_diffrn_reflns_limit_l_max 19
_diffrn_reflns_limit_l_min -19
_diffrn_reflns_number 15686
_diffrn_reflns_point_group_measured_fraction_full 0.974
_diffrn_reflns_point_group_measured_fraction_max 0.903
_diffrn_reflns_theta_full 25.000
_diffrn_reflns_theta_max 31.563
_diffrn_reflns_theta_min 1.581
_diffrn_source 'rotating anode X-ray tube'
_diffrn_source_current 250
_diffrn_source_power 48
_diffrn_source_size '10 mm x 0.5 mm fine focus'
_diffrn_source_type 'MACScience Co. M18X-HF'
_exptl_absorpt_coefficient_mu 6.838
_exptl_absorpt_correction_T_max 0.935
_exptl_absorpt_correction_T_min 0.719
_exptl_absorpt_correction_type empirical
_exptl_absorpt_process_details
; 
 SADABS Version 2008/1 Bruker-Nonius
 Blessing, Acta Cryst. (1995) A51 33-38
;
_exptl_crystal_colour colorless
_exptl_crystal_density_diffrn 1.864
_exptl_crystal_description plate
_exptl_crystal_F_000 576
_exptl_crystal_size_max 0.07
_exptl_crystal_size_mid 0.06
_exptl_crystal_size_min 0.01
_refine_diff_density_max 1.897
_refine_diff_density_min -2.667
_refine_diff_density_rms 0.269
_refine_ls_extinction_method none
_refine_ls_goodness_of_fit_ref 0.853
_refine_ls_hydrogen_treatment constr
_refine_ls_matrix_type full
_refine_ls_number_parameters 273
_refine_ls_number_reflns 6372
_refine_ls_number_restraints 36
_refine_ls_restrained_S_all 0.851
_refine_ls_R_factor_all 0.1177
_refine_ls_R_factor_gt 0.0601
_refine_ls_shift/su_max 0.001
_refine_ls_shift/su_mean 0.000
_refine_ls_structure_factor_coef Fsqd
_refine_ls_weighting_details 'w=1/[\s^2^(Fo^2^)+(0.0417P)^2^] where P=(Fo^2^+2Fc^2^)/3'
_refine_ls_weighting_scheme calc
_refine_ls_wR_factor_gt 0.1086
_refine_ls_wR_factor_ref 0.1231
_reflns_Friedel_coverage 0.000
_reflns_number_gt 3702
_reflns_number_total 6372
_reflns_threshold_expression 'I > 2\s(I)'
_cod_data_source_file c6nj04042j2.cif
_cod_data_source_block jdu02p-1
_cod_depositor_comments
;
The following automatic conversions were performed:

'_symmetry_cell_setting' value 'Triclinic' changed to 'triclinic'
according to
/home/data/users/saulius/crontab/automatic-downloads/rss-feeds/RSC/lib/dictionaries/cif_core.dic
dictionary named 'cif_core.dic' version 2.4.2 from 2011-04-26.

Automatic conversion script
Id: cif_fix_values 4973 2017-02-22 13:04:09Z antanas 

 Adding full bibliography for 7056041--7056044.cif.
;
_cod_original_sg_symbol_H-M P-1
_cod_database_code 7056042
_shelx_shelxl_version_number 2014/7
_shelx_space_group_comment
;
The symmetry employed for this shelxl refinement is uniquely defined
by the following loop, which should always be used as a source of
symmetry information in preference to the above space-group names.
They are only intended as comments.
;
_shelx_estimated_absorpt_t_min 0.646
_shelx_estimated_absorpt_t_max 0.935

loop_
_space_group_symop_operation_xyz
'x, y, z'
'-x, -y, -z'

loop_
_atom_site_label
_atom_site_type_symbol
_atom_site_fract_x
_atom_site_fract_y
_atom_site_fract_z
_atom_site_U_iso_or_equiv
_atom_site_adp_type
_atom_site_occupancy
_atom_site_site_symmetry_order
_atom_site_calc_flag
_atom_site_refinement_flags_posn
_atom_site_refinement_flags_adp
_atom_site_refinement_flags_occupancy
_atom_site_disorder_assembly
_atom_site_disorder_group
Pt1A Pt 0.62866(5) 0.41136(5) 0.67380(3) 0.02084(10) Uani 1 1 d . . . . .
H1PT H 0.8010 0.2787 0.6907 0.025 Uiso 1 1 d R U . . .
P1A P 0.5743(3) 0.2517(3) 0.79929(18) 0.0196(5) Uani 1 1 d . . . . .
S1A S 0.7110(3) 0.5624(3) 0.54793(19) 0.0265(5) Uani 1 1 d . . . . .
N1A N 0.3911(10) 0.5977(8) 0.6219(6) 0.0313(19) Uani 1 1 d . . . . .
H1AE H 0.3329 0.5602 0.5941 0.038 Uiso 0.526(19) 1 calc R U P A 2
H1AF H 0.3420 0.6263 0.6786 0.038 Uiso 0.526(19) 1 calc R U P A 2
H1AC H 0.3545 0.5922 0.5614 0.038 Uiso 0.474(19) 1 calc R U P A 1
H1AD H 0.3201 0.5932 0.6702 0.038 Uiso 0.474(19) 1 calc R U P A 1
C1A C 0.5264(15) 0.7448(11) 0.5230(9) 0.044(3) Uani 1 1 d . . . . .
H1AG H 0.5403 0.8085 0.5644 0.052 Uiso 0.526(19) 1 calc R U P A 2
H1AH H 0.5185 0.7999 0.4490 0.052 Uiso 0.526(19) 1 calc R U P A 2
H1AA H 0.5555 0.8301 0.5197 0.052 Uiso 0.474(19) 1 calc R U P A 1
H1AB H 0.4724 0.7645 0.4544 0.052 Uiso 0.474(19) 1 calc R U P A 1
O1A O 0.113(2) 0.887(2) 0.5888(18) 0.041(5) Uani 0.474(19) 1 d . U P A 1
C2A C 0.406(2) 0.748(2) 0.6056(14) 0.017(4) Uani 0.474(19) 1 d . U P A 1
H2AA H 0.4560 0.7446 0.6717 0.021 Uiso 0.474(19) 1 d R U P A 1
O1A' O 0.155(2) 0.8646(19) 0.6410(14) 0.034(4) Uani 0.526(19) 1 d . U P A 2
C2' C 0.377(2) 0.7442(19) 0.5425(15) 0.025(4) Uani 0.526(19) 1 d . U P A 2
H2'A H 0.3297 0.7466 0.4756 0.030 Uiso 0.526(19) 1 calc R U P A 2
O2A O 0.2527(9) 1.0192(8) 0.5460(6) 0.048(2) Uani 1 1 d . . . . .
C3A C 0.2435(12) 0.8868(11) 0.5804(8) 0.029(2) Uani 1 1 d . . . . .
C4A C 0.1145(16) 1.1535(12) 0.5566(10) 0.053(3) Uani 1 1 d . . . . .
H4AA H 0.1389 1.2425 0.5392 0.079 Uiso 1 1 calc R U . . .
H4AB H 0.0853 1.1368 0.6283 0.079 Uiso 1 1 calc R U . . .
H4AC H 0.0231 1.1747 0.5096 0.079 Uiso 1 1 calc R U . . .
C5A C 0.6782(11) 0.2109(9) 0.9253(6) 0.0206(18) Uani 1 1 d . . . . .
C6A C 0.6774(13) 0.3345(11) 0.9582(8) 0.032(2) Uani 1 1 d . . . . .
H6AA H 0.6259 0.4373 0.9141 0.039 Uiso 1 1 calc R U . . .
C7A C 0.7482(15) 0.3086(12) 1.0508(8) 0.038(3) Uani 1 1 d . . . . .
H7AA H 0.7402 0.3950 1.0729 0.046 Uiso 1 1 calc R U . . .
C8A C 0.8319(13) 0.1625(12) 1.1153(8) 0.035(2) Uani 1 1 d . . . . .
H8AA H 0.8874 0.1474 1.1788 0.042 Uiso 1 1 calc R U . . .
C9A C 0.8352(13) 0.0374(12) 1.0872(8) 0.036(2) Uani 1 1 d . . . . .
H9AA H 0.8881 -0.0643 1.1329 0.043 Uiso 1 1 calc R U . . .
C10A C 0.7590(12) 0.0615(10) 0.9898(7) 0.028(2) Uani 1 1 d . . . . .
H10A H 0.7634 -0.0244 0.9687 0.034 Uiso 1 1 calc R U . . .
C11A C 0.6282(11) 0.0609(9) 0.7808(6) 0.0210(18) Uani 1 1 d . . . . .
C12A C 0.7695(11) -0.0155(11) 0.7342(7) 0.027(2) Uani 1 1 d . . . . .
H12A H 0.8358 0.0347 0.7106 0.032 Uiso 1 1 calc R U . . .
C13A C 0.8151(11) -0.1624(10) 0.7218(7) 0.027(2) Uani 1 1 d . . . . .
H13A H 0.9132 -0.2126 0.6914 0.032 Uiso 1 1 calc R U . . .
C14A C 0.7208(13) -0.2359(11) 0.7527(8) 0.033(2) Uani 1 1 d . . . . .
H14A H 0.7506 -0.3358 0.7425 0.040 Uiso 1 1 calc R U . . .
C15A C 0.5781(13) -0.1608(11) 0.7999(7) 0.032(2) Uani 1 1 d . . . . .
H15A H 0.5122 -0.2117 0.8228 0.038 Uiso 1 1 calc R U . . .
C16A C 0.5321(12) -0.0146(11) 0.8136(7) 0.028(2) Uani 1 1 d . . . . .
H16A H 0.4351 0.0344 0.8455 0.034 Uiso 1 1 calc R U . . .
C17A C 0.3604(11) 0.3158(9) 0.8258(7) 0.0205(18) Uani 1 1 d . . . . .
C18A C 0.2450(11) 0.3648(9) 0.7432(7) 0.0221(19) Uani 1 1 d . . . . .
H18A H 0.2783 0.3728 0.6747 0.027 Uiso 1 1 calc R U . . .
C19A C 0.0839(12) 0.4020(10) 0.7578(8) 0.030(2) Uani 1 1 d . . . . .
H19A H 0.0072 0.4333 0.7006 0.035 Uiso 1 1 calc R U . . .
C20A C 0.0363(12) 0.3925(10) 0.8585(8) 0.033(2) Uani 1 1 d . . . . .
H20A H -0.0744 0.4187 0.8701 0.039 Uiso 1 1 calc R U . . .
C21A C 0.1484(12) 0.3454(10) 0.9414(8) 0.029(2) Uani 1 1 d . . . . .
H21A H 0.1149 0.3390 1.0098 0.035 Uiso 1 1 calc R U . . .
C22A C 0.3107(11) 0.3073(9) 0.9247(7) 0.0237(19) Uani 1 1 d . . . . .
H22A H 0.3877 0.2751 0.9819 0.028 Uiso 1 1 calc R U . . .

loop_
_atom_site_aniso_label
_atom_site_aniso_U_11
_atom_site_aniso_U_22
_atom_site_aniso_U_33
_atom_site_aniso_U_23
_atom_site_aniso_U_13
_atom_site_aniso_U_12
Pt1A 0.01917(16) 0.02239(17) 0.02245(18) -0.00408(12) 0.00208(12) -0.01167(13)
P1A 0.0196(12) 0.0206(11) 0.0201(12) -0.0053(9) 0.0032(10) -0.0104(10)
S1A 0.0249(13) 0.0309(13) 0.0247(13) -0.0015(10) 0.0017(10) -0.0166(11)
N1A 0.027(4) 0.030(4) 0.039(5) 0.000(4) 0.010(4) -0.020(4)
C1A 0.054(8) 0.028(5) 0.045(7) -0.006(5) 0.021(6) -0.018(5)
O1A 0.028(9) 0.041(8) 0.051(11) -0.007(9) 0.003(8) -0.016(7)
C2A 0.018(6) 0.029(6) 0.012(6) -0.004(5) 0.000(5) -0.017(5)
O1A' 0.038(9) 0.030(7) 0.041(9) -0.018(7) 0.020(8) -0.017(7)
C2' 0.027(6) 0.026(6) 0.025(7) -0.002(5) -0.002(5) -0.016(5)
O2A 0.033(4) 0.030(4) 0.074(6) 0.002(4) 0.005(4) -0.017(4)
C3A 0.028(5) 0.030(5) 0.033(5) -0.004(4) -0.002(4) -0.018(4)
C4A 0.058(8) 0.036(6) 0.076(9) -0.031(6) 0.033(7) -0.025(6)
C5A 0.022(5) 0.018(4) 0.021(4) -0.007(3) 0.003(4) -0.007(4)
C6A 0.039(6) 0.031(5) 0.035(6) -0.010(4) 0.005(5) -0.023(5)
C7A 0.055(7) 0.034(6) 0.040(6) -0.021(5) 0.010(5) -0.027(6)
C8A 0.035(6) 0.049(6) 0.032(6) -0.015(5) -0.006(5) -0.025(5)
C9A 0.030(6) 0.036(6) 0.037(6) -0.005(5) -0.005(5) -0.013(5)
C10A 0.034(6) 0.024(5) 0.028(5) -0.005(4) 0.002(4) -0.016(4)
C11A 0.020(5) 0.021(4) 0.019(4) -0.002(3) -0.007(3) -0.008(4)
C12A 0.018(5) 0.037(5) 0.027(5) -0.005(4) 0.004(4) -0.015(4)
C13A 0.014(4) 0.024(5) 0.037(5) -0.008(4) 0.002(4) -0.004(4)
C14A 0.033(6) 0.028(5) 0.037(6) -0.015(4) 0.001(5) -0.009(5)
C15A 0.030(6) 0.029(5) 0.038(6) -0.003(4) -0.001(5) -0.017(4)
C16A 0.029(5) 0.034(5) 0.031(5) -0.020(4) 0.011(4) -0.017(4)
C17A 0.025(5) 0.016(4) 0.024(5) -0.008(3) 0.007(4) -0.011(4)
C18A 0.017(4) 0.021(4) 0.030(5) -0.007(4) 0.002(4) -0.009(4)
C19A 0.024(5) 0.022(5) 0.034(5) 0.001(4) 0.000(4) -0.007(4)
C20A 0.018(5) 0.024(5) 0.048(7) -0.003(4) 0.011(5) -0.005(4)
C21A 0.029(5) 0.024(5) 0.031(5) -0.013(4) 0.013(4) -0.007(4)
C22A 0.025(5) 0.011(4) 0.030(5) -0.004(3) 0.002(4) -0.005(4)

loop_
_atom_type_symbol
_atom_type_description
_atom_type_scat_dispersion_real
_atom_type_scat_dispersion_imag
_atom_type_scat_source
C C 0.0033 0.0016 'International Tables Vol C Tables 4.2.6.8 and 6.1.1.4'
H H 0.0000 0.0000 'International Tables Vol C Tables 4.2.6.8 and 6.1.1.4'
N N 0.0061 0.0033 'International Tables Vol C Tables 4.2.6.8 and 6.1.1.4'
O O 0.0106 0.0060 'International Tables Vol C Tables 4.2.6.8 and 6.1.1.4'
P P 0.1023 0.0942 'International Tables Vol C Tables 4.2.6.8 and 6.1.1.4'
S S 0.1246 0.1234 'International Tables Vol C Tables 4.2.6.8 and 6.1.1.4'
Pt Pt -1.7033 8.3905 'International Tables Vol C Tables 4.2.6.8 and 6.1.1.4'

loop_
_geom_angle_atom_site_label_1
_geom_angle_atom_site_label_2
_geom_angle_atom_site_label_3
_geom_angle
N1A Pt1A P1A 101.4(2)
N1A Pt1A S1A 84.0(2)
P1A Pt1A S1A 174.58(10)
C11A P1A C5A 104.6(4)
C11A P1A C17A 101.2(4)
C5A P1A C17A 103.6(4)
C11A P1A Pt1A 116.0(3)
C5A P1A Pt1A 113.0(3)
C17A P1A Pt1A 116.8(3)
C1A S1A Pt1A 99.3(3)
C2A N1A Pt1A 106.6(8)
C2' N1A Pt1A 117.9(8)
C2' C1A S1A 119.7(9)
C2A C1A S1A 113.3(9)
C3A C2A N1A 111.6(12)
C3A C2A C1A 114.8(13)
N1A C2A C1A 106.5(12)
C1A C2' N1A 113.9(14)
C1A C2' C3A 116.8(13)
N1A C2' C3A 105.6(11)
C3A O2A C4A 115.5(8)
O1A' C3A O2A 125.8(12)
O1A C3A O2A 120.4(13)
O1A C3A C2A 126.4(14)
O2A C3A C2A 113.2(10)
O1A' C3A C2' 119.1(12)
O2A C3A C2' 114.9(10)
C10A C5A C6A 118.4(9)
C10A C5A P1A 122.3(7)
C6A C5A P1A 119.3(7)
C7A C6A C5A 120.5(9)
C6A C7A C8A 122.5(9)
C7A C8A C9A 119.3(10)
C8A C9A C10A 119.5(9)
C5A C10A C9A 119.7(9)
C16A C11A C12A 118.0(8)
C16A C11A P1A 121.4(6)
C12A C11A P1A 120.5(7)
C13A C12A C11A 121.5(8)
C14A C13A C12A 120.7(8)
C13A C14A C15A 118.6(9)
C16A C15A C14A 121.3(9)
C15A C16A C11A 119.9(8)
C22A C17A C18A 118.7(8)
C22A C17A P1A 122.8(7)
C18A C17A P1A 118.4(6)
C19A C18A C17A 122.0(8)
C18A C19A C20A 118.4(10)
C21A C20A C19A 120.7(9)
C20A C21A C22A 119.8(8)
C17A C22A C21A 120.5(9)

loop_
_geom_bond_atom_site_label_1
_geom_bond_atom_site_label_2
_geom_bond_distance
Pt1A N1A 2.129(8)
Pt1A P1A 2.213(2)
Pt1A S1A 2.306(2)
P1A C11A 1.816(8)
P1A C5A 1.827(9)
P1A C17A 1.830(9)
S1A C1A 1.807(11)
N1A C2A 1.520(18)
N1A C2' 1.527(18)
C1A C2' 1.39(2)
C1A C2A 1.534(19)
O1A C3A 1.20(2)
C2A C3A 1.49(2)
O1A' C3A 1.179(18)
C2' C3A 1.59(2)
O2A C3A 1.323(11)
O2A C4A 1.408(12)
C5A C10A 1.384(12)
C5A C6A 1.405(12)
C6A C7A 1.330(15)
C7A C8A 1.364(14)
C8A C9A 1.377(14)
C9A C10A 1.415(14)
C11A C16A 1.394(12)
C11A C12A 1.397(12)
C12A C13A 1.382(12)
C13A C14A 1.360(13)
C14A C15A 1.407(13)
C15A C16A 1.382(12)
C17A C22A 1.376(11)
C17A C18A 1.392(13)
C18A C19A 1.379(12)
C19A C20A 1.394(13)
C20A C21A 1.379(15)
C21A C22A 1.392(13)

loop_
_geom_torsion_atom_site_label_1
_geom_torsion_atom_site_label_2
_geom_torsion_atom_site_label_3
_geom_torsion_atom_site_label_4
_geom_torsion
Pt1A S1A C1A C2' -25.7(13)
Pt1A S1A C1A C2A 13.7(11)
Pt1A N1A C2A C3A -173.6(9)
Pt1A N1A C2A C1A 60.4(13)
S1A C1A C2A C3A -171.9(10)
S1A C1A C2A N1A -48.0(15)
S1A C1A C2' N1A 23.3(19)
S1A C1A C2' C3A 146.9(10)
Pt1A N1A C2' C1A -7.5(18)
Pt1A N1A C2' C3A -137.0(9)
C4A O2A C3A O1A' -21(2)
C4A O2A C3A O1A 22(2)
C4A O2A C3A C2A -157.8(12)
C4A O2A C3A C2' 164.9(12)
N1A C2A C3A O1A 13(2)
C1A C2A C3A O1A 133.7(19)
N1A C2A C3A O2A -167.5(10)
C1A C2A C3A O2A -46.3(17)
C1A C2' C3A O1A' -144.8(19)
N1A C2' C3A O1A' -17(2)
C1A C2' C3A O2A 29.7(19)
N1A C2' C3A O2A 157.4(11)
C11A P1A C5A C10A -7.0(9)
C17A P1A C5A C10A 98.6(8)
Pt1A P1A C5A C10A -134.0(7)
C11A P1A C5A C6A 172.7(7)
C17A P1A C5A C6A -81.7(8)
Pt1A P1A C5A C6A 45.6(8)
C10A C5A C6A C7A -2.2(14)
P1A C5A C6A C7A 178.1(8)
C5A C6A C7A C8A 3.8(17)
C6A C7A C8A C9A -4.3(17)
C7A C8A C9A C10A 3.3(15)
C6A C5A C10A C9A 1.3(14)
P1A C5A C10A C9A -179.0(7)
C8A C9A C10A C5A -1.9(15)
C5A P1A C11A C16A 90.9(8)
C17A P1A C11A C16A -16.5(9)
Pt1A P1A C11A C16A -144.0(7)
C5A P1A C11A C12A -88.2(8)
C17A P1A C11A C12A 164.4(7)
Pt1A P1A C11A C12A 37.0(8)
C16A C11A C12A C13A -0.8(14)
P1A C11A C12A C13A 178.3(7)
C11A C12A C13A C14A 1.5(15)
C12A C13A C14A C15A -1.6(15)
C13A C14A C15A C16A 1.0(15)
C14A C15A C16A C11A -0.3(15)
C12A C11A C16A C15A 0.1(14)
P1A C11A C16A C15A -178.9(7)
C11A P1A C17A C22A 100.0(7)
C5A P1A C17A C22A -8.2(8)
Pt1A P1A C17A C22A -133.1(6)
C11A P1A C17A C18A -75.3(7)
C5A P1A C17A C18A 176.6(6)
Pt1A P1A C17A C18A 51.6(7)
C22A C17A C18A C19A -1.2(13)
P1A C17A C18A C19A 174.3(7)
C17A C18A C19A C20A 1.2(13)
C18A C19A C20A C21A -0.7(14)
C19A C20A C21A C22A 0.2(14)
C18A C17A C22A C21A 0.6(12)
P1A C17A C22A C21A -174.6(6)
C20A C21A C22A C17A -0.1(13)
